data_7704925
loop_
_publ_author_name
'Hu, Fei-Long'
'Qin, Zhen'
'Wang, Meng-Fan'
'Kang, Xue Wan'
'Qin, Yong-Li'
'Wang, Yong'
'Chen, Shu-Li'
'Young, David James'
'Mi, Yan'

_publ_section_title
;
 Modulating the regioselectivity of solid-state photodimerization in
 coordination polymer crystals.
;
_journal_issue 31
_journal_name_full 'Dalton transactions (Cambridge, England : 2003)'
_journal_page_first 10858
_journal_page_last 10865
_journal_paper_doi 10.1039/d0dt02038a
_journal_volume 49
_journal_year 2020
_chemical_formula_sum 'C42 H32 Cd N2 O6'
_chemical_formula_weight 773.09
_space_group_crystal_system triclinic
_space_group_IT_number 2
_space_group_name_Hall '-P 1'
_space_group_name_H-M_alt 'P -1'
_atom_sites_solution_hydrogens geom
_audit_creation_method SHELXL-2017/1
_audit_update_record
;
2020-07-14 deposited with the CCDC.	2020-07-21 downloaded from the CCDC.
;
_cell_angle_alpha 80.274(6)
_cell_angle_beta 77.576(6)
_cell_angle_gamma 66.012(8)
_cell_formula_units_Z 2
_cell_length_a 10.6270(9)
_cell_length_b 11.6160(10)
_cell_length_c 15.3245(10)
_cell_measurement_reflns_used 3400
_cell_measurement_temperature 293(2)
_cell_measurement_theta_max 23.5300
_cell_measurement_theta_min 3.4810
_cell_volume 1680.8(3)
_computing_cell_refinement 'Bruker FRAMBO'
_computing_data_collection 'Bruker FRAMBO'
_computing_data_reduction 'Bruker SAINT'
_computing_molecular_graphics 'Bruker SHELXTL'
_computing_publication_material 'Bruker SHELXTL'
_computing_structure_refinement 'SHELXL-2017/1 (Sheldrick, 2017)'
_computing_structure_solution 'Bruker SHELXTL'
_diffrn_ambient_temperature 293(2)
_diffrn_measured_fraction_theta_full 0.997
_diffrn_measured_fraction_theta_max 0.997
_diffrn_measurement_device_type 'multiwire proportional'
_diffrn_measurement_method 'phi and omega scans'
_diffrn_radiation_type MoK\a
_diffrn_radiation_wavelength 0.71073
_diffrn_reflns_av_R_equivalents 0.0544
_diffrn_reflns_av_unetI/netI 0.1049
_diffrn_reflns_Laue_measured_fraction_full 0.997
_diffrn_reflns_Laue_measured_fraction_max 0.997
_diffrn_reflns_limit_h_max 12
_diffrn_reflns_limit_h_min -12
_diffrn_reflns_limit_k_max 13
_diffrn_reflns_limit_k_min -13
_diffrn_reflns_limit_l_max 17
_diffrn_reflns_limit_l_min -18
_diffrn_reflns_number 14330
_diffrn_reflns_point_group_measured_fraction_full 0.997
_diffrn_reflns_point_group_measured_fraction_max 0.997
_diffrn_reflns_theta_full 25.010
_diffrn_reflns_theta_max 25.010
_diffrn_reflns_theta_min 2.895
_exptl_absorpt_coefficient_mu 0.704
_exptl_crystal_colour yellow
_exptl_crystal_density_diffrn 1.528
_exptl_crystal_description block
_exptl_crystal_F_000 788
_exptl_crystal_size_max 0.250
_exptl_crystal_size_mid 0.200
_exptl_crystal_size_min 0.150
_refine_diff_density_max 1.168
_refine_diff_density_min -0.569
_refine_diff_density_rms 0.086
_refine_ls_extinction_method none
_refine_ls_goodness_of_fit_ref 0.947
_refine_ls_hydrogen_treatment constr
_refine_ls_matrix_type full
_refine_ls_number_parameters 473
_refine_ls_number_reflns 5919
_refine_ls_number_restraints 24
_refine_ls_restrained_S_all 0.970
_refine_ls_R_factor_all 0.0972
_refine_ls_R_factor_gt 0.0561
_refine_ls_shift/su_max 0.011
_refine_ls_shift/su_mean 0.000
_refine_ls_structure_factor_coef Fsqd
_refine_ls_weighting_details 'w=1/[\s^2^(Fo^2^)+(0.0633P)^2^] where P=(Fo^2^+2Fc^2^)/3'
_refine_ls_weighting_scheme calc
_refine_ls_wR_factor_gt 0.1254
_refine_ls_wR_factor_ref 0.1391
_reflns_Friedel_coverage 0.000
_reflns_number_gt 3717
_reflns_number_total 5919
_reflns_threshold_expression 'I > 2\s(I)'
_cod_data_source_file d0dt02038a2.cif
_cod_data_source_block 1a
_cod_depositor_comments 'Adding full bibliography for 7704924--7704929.cif.'
_cod_database_code 7704925
_shelx_shelxl_version_number 2017/1
_shelx_space_group_comment
;
The symmetry employed for this shelxl refinement is uniquely defined
by the following loop, which should always be used as a source of
symmetry information in preference to the above space-group names.
They are only intended as comments.
;
_shelx_estimated_absorpt_t_min 0.844
_shelx_estimated_absorpt_t_max 0.902

loop_
_space_group_symop_operation_xyz
'x, y, z'
'-x, -y, -z'

loop_
_atom_site_label
_atom_site_type_symbol
_atom_site_fract_x
_atom_site_fract_y
_atom_site_fract_z
_atom_site_U_iso_or_equiv
_atom_site_adp_type
_atom_site_occupancy
_atom_site_site_symmetry_order
_atom_site_calc_flag
_atom_site_refinement_flags_posn
_atom_site_refinement_flags_adp
_atom_site_refinement_flags_occupancy
_atom_site_disorder_assembly
_atom_site_disorder_group
O5 O 0.2330(5) 1.3271(4) 0.1875(3) 0.0625(11) Uani 1 1 d . . . . .
O6 O 0.4345(5) 1.1917(4) 0.1250(3) 0.0589(11) Uani 1 1 d . . . . .
C34 C 0.3183(7) 1.2148(7) 0.1739(4) 0.0493(16) Uani 1 1 d . . . . .
C35 C 0.2797(7) 1.1081(6) 0.2216(4) 0.0489(15) Uani 1 1 d . . . . .
C36 C 0.3678(8) 0.9840(7) 0.2087(4) 0.072(2) Uani 1 1 d . . . . .
H36 H 0.452710 0.966451 0.170260 0.086 Uiso 1 1 calc R U . . .
C37 C 0.3295(9) 0.8857(7) 0.2531(5) 0.079(2) Uani 1 1 d . . . . .
H37 H 0.389122 0.802397 0.244199 0.095 Uiso 1 1 calc R U . . .
C40 C 0.1533(7) 1.1306(6) 0.2763(4) 0.0544(16) Uani 1 1 d . . . . .
H40 H 0.092919 1.213915 0.284350 0.065 Uiso 1 1 calc R U . . .
C38 C 0.2043(9) 0.9104(8) 0.3101(5) 0.078(2) Uani 1 1 d . . . . .
H38 H 0.181867 0.843784 0.341937 0.094 Uiso 1 1 calc R U . . .
C39 C 0.1118(8) 1.0335(7) 0.3202(5) 0.0651(19) Uani 1 1 d . . . . .
O4 O -0.0179(6) 1.0709(5) 0.3711(3) 0.0824(15) Uani 1 1 d . . . . .
C41 C -0.0796(9) 0.9801(9) 0.4077(6) 0.109(3) Uani 1 1 d . . . . .
H41A H -0.070573 0.956977 0.470548 0.130 Uiso 1 1 calc R U . . .
H41B H -0.031260 0.904230 0.376257 0.130 Uiso 1 1 calc R U . . .
Cd1 Cd 0.38941(5) 0.40923(4) 0.08554(3) 0.04834(18) Uani 1 1 d . . . . .
N1 N 0.5067(6) 0.4161(5) 0.1952(3) 0.0528(13) Uani 1 1 d . . . . .
N2 N 0.7164(6) 0.5976(6) 0.0311(3) 0.0597(15) Uani 1 1 d . . . . .
O1 O 0.2284(5) 0.6077(4) 0.1092(3) 0.0638(12) Uani 1 1 d . . . . .
O2 O 0.4003(5) 0.6370(5) 0.0120(3) 0.0729(13) Uani 1 1 d . . . . .
O3 O -0.1095(5) 1.0396(4) 0.1943(3) 0.0744(13) Uani 1 1 d . . . . .
C1 C 0.6320(7) 0.3305(8) 0.2049(4) 0.071(2) Uani 1 1 d . . . . .
H1 H 0.668561 0.261749 0.170685 0.085 Uiso 1 1 calc R U . . .
C2 C 0.7107(9) 0.3365(10) 0.2616(6) 0.104(3) Uani 1 1 d . . . . .
H2 H 0.797604 0.271924 0.265626 0.124 Uiso 1 1 calc R U . . .
C3 C 0.6639(13) 0.4374(12) 0.3137(6) 0.123(4) Uani 1 1 d D . . . .
C4 C 0.5307(11) 0.5225(9) 0.3059(5) 0.097(3) Uani 1 1 d . . . . .
H4 H 0.490030 0.590363 0.341052 0.116 Uiso 1 1 calc R U . . .
C5 C 0.4565(8) 0.5104(7) 0.2480(4) 0.067(2) Uani 1 1 d . . . . .
H5 H 0.366781 0.570691 0.245268 0.080 Uiso 1 1 calc R U . . .
C6 C 0.7276(19) 0.5109(16) 0.3619(13) 0.103(5) Uani 0.496(6) 1 d D . P A 1
H6A H 0.662402 0.554812 0.412673 0.123 Uiso 0.496(6) 1 calc R U P A 1
C7 C 0.874(2) 0.419(2) 0.3870(10) 0.157(8) Uani 0.496(6) 1 d D . P A 1
H7A H 0.905320 0.335481 0.366033 0.188 Uiso 0.496(6) 1 calc R U P A 1
C8 C 0.9492(19) 0.5138(17) 0.3158(14) 0.106(4) Uani 0.496(6) 1 d D U P A 1
H8A H 1.021197 0.472635 0.266473 0.127 Uiso 0.496(6) 1 calc R U P A 1
C9 C 0.8067(19) 0.6043(19) 0.2897(11) 0.125(6) Uani 0.496(6) 1 d D . P A 1
H9A H 0.774567 0.691720 0.304394 0.150 Uiso 0.496(6) 1 calc R U P A 1
C8' C 0.841(2) 0.5975(19) 0.3434(13) 0.106(4) Uani 0.504(6) 1 d D U P A 2
H8'A H 0.771356 0.681515 0.328704 0.127 Uiso 0.504(6) 1 calc R U P A 2
C7' C 0.778(2) 0.4950(19) 0.4154(11) 0.157(8) Uani 0.504(6) 1 d D . P A 2
H7'A H 0.678574 0.533901 0.438861 0.188 Uiso 0.504(6) 1 calc R U P A 2
C9' C 0.890(2) 0.5005(18) 0.2707(10) 0.125(6) Uani 0.504(6) 1 d D . P A 2
H9'A H 0.991820 0.456545 0.257521 0.150 Uiso 0.504(6) 1 calc R U P A 2
C6' C 0.8102(17) 0.4130(17) 0.3388(12) 0.103(5) Uani 0.504(6) 1 d D . P A 2
H6'A H 0.869881 0.323746 0.350472 0.123 Uiso 0.504(6) 1 calc R U P A 2
C42 C 0.8705(14) 0.4121(13) 0.4911(6) 0.124(4) Uani 1 1 d D . . . .
C10 C 1.0022(14) 0.3283(11) 0.4946(6) 0.120(4) Uani 1 1 d . . . . .
H10 H 1.045838 0.271549 0.450868 0.144 Uiso 1 1 calc R U . . .
C11 C 1.0730(12) 0.3239(10) 0.5595(6) 0.122(4) Uani 1 1 d . . . . .
H11 H 1.164480 0.265838 0.558904 0.146 Uiso 1 1 calc R U . . .
C12 C 0.8010(12) 0.4794(11) 0.5664(7) 0.130(4) Uani 1 1 d . . . . .
H12 H 0.705669 0.527616 0.572267 0.156 Uiso 1 1 calc R U . . .
C13 C 1.1269(17) 0.5261(15) 0.3696(6) 0.156(6) Uani 1 1 d . . . . .
H13 H 1.174953 0.479857 0.320404 0.187 Uiso 1 1 calc R U . . .
C14 C 0.9899(18) 0.5944(14) 0.3729(7) 0.144(6) Uani 1 1 d . . . . .
C15 C 0.8222(13) 0.5873(15) 0.1853(6) 0.130(5) Uani 1 1 d . . . . .
C16 C 0.8883(10) 0.4971(11) 0.1254(6) 0.110(3) Uani 1 1 d . . . . .
H16 H 0.971262 0.430526 0.135873 0.133 Uiso 1 1 calc R U . . .
C17 C 0.8334(8) 0.5035(8) 0.0496(4) 0.079(2) Uani 1 1 d . . . . .
H17 H 0.879694 0.440315 0.010713 0.095 Uiso 1 1 calc R U . . .
C18 C 0.6575(9) 0.6898(8) 0.0843(4) 0.082(2) Uani 1 1 d . . . . .
H18 H 0.580185 0.759744 0.069152 0.098 Uiso 1 1 calc R U . . .
C19 C 0.7061(12) 0.6870(10) 0.1620(5) 0.103(3) Uani 1 1 d . . . . .
H19 H 0.659741 0.753195 0.198490 0.124 Uiso 1 1 calc R U . . .
C20 C 0.2846(7) 0.6787(6) 0.0609(4) 0.0531(16) Uani 1 1 d . . . . .
C21 C 0.2061(6) 0.8189(6) 0.0656(4) 0.0512(16) Uani 1 1 d . . . . .
C22 C 0.2573(7) 0.9040(7) 0.0144(4) 0.0579(17) Uani 1 1 d . . . . .
H22 H 0.340918 0.876014 -0.025350 0.069 Uiso 1 1 calc R U . . .
C23 C 0.1834(8) 1.0313(7) 0.0225(4) 0.0629(18) Uani 1 1 d . . . . .
H23 H 0.216604 1.089701 -0.012621 0.075 Uiso 1 1 calc R U . . .
C24 C 0.0610(7) 1.0727(6) 0.0822(4) 0.0602(17) Uani 1 1 d . . . . .
H24 H 0.012008 1.158966 0.086902 0.072 Uiso 1 1 calc R U . . .
C25 C 0.0107(7) 0.9889(7) 0.1343(4) 0.0576(17) Uani 1 1 d . . . . .
C26 C 0.0800(7) 0.8606(6) 0.1247(4) 0.0540(16) Uani 1 1 d . . . . .
H26 H 0.043068 0.803080 0.157146 0.065 Uiso 1 1 calc R U . . .
C27 C -0.1743(8) 0.9595(8) 0.2447(5) 0.085(2) Uani 1 1 d . . . . .
H27A H -0.103892 0.880775 0.265068 0.103 Uiso 1 1 calc R U . . .
H27B H -0.224696 0.939932 0.207365 0.103 Uiso 1 1 calc R U . . .
C28 C -0.2735(8) 1.0226(7) 0.3241(4) 0.0681(19) Uani 1 1 d . . . . .
C29 C -0.4136(9) 1.0746(8) 0.3204(6) 0.088(2) Uani 1 1 d . . . . .
H29 H -0.444737 1.066561 0.270304 0.106 Uiso 1 1 calc R U . . .
C30 C -0.5080(9) 1.1380(10) 0.3888(7) 0.114(3) Uani 1 1 d . . . . .
H30 H -0.602639 1.173836 0.384930 0.137 Uiso 1 1 calc R U . . .
C31 C -0.4642(13) 1.1486(11) 0.4621(7) 0.123(4) Uani 1 1 d . . . . .
H31 H -0.528582 1.190991 0.509159 0.148 Uiso 1 1 calc R U . . .
C32 C -0.3245(12) 1.0970(10) 0.4673(5) 0.103(3) Uani 1 1 d . . . . .
H32 H -0.294824 1.104608 0.518066 0.124 Uiso 1 1 calc R U . . .
C33 C -0.2281(8) 1.0341(8) 0.3984(5) 0.075(2) Uani 1 1 d . . . . .

loop_
_atom_site_aniso_label
_atom_site_aniso_U_11
_atom_site_aniso_U_22
_atom_site_aniso_U_33
_atom_site_aniso_U_23
_atom_site_aniso_U_13
_atom_site_aniso_U_12
O5 0.059(3) 0.048(3) 0.071(3) -0.005(2) -0.004(2) -0.013(3)
O6 0.058(3) 0.058(3) 0.053(3) -0.003(2) 0.003(2) -0.021(3)
C34 0.058(5) 0.056(5) 0.041(3) -0.002(3) -0.017(3) -0.026(4)
C35 0.057(4) 0.044(4) 0.045(3) -0.005(3) -0.012(3) -0.016(4)
C36 0.081(6) 0.065(5) 0.066(4) -0.011(4) -0.006(4) -0.026(5)
C37 0.094(7) 0.048(5) 0.095(6) -0.007(4) -0.021(5) -0.024(5)
C40 0.058(4) 0.055(4) 0.052(4) -0.008(3) -0.017(3) -0.018(4)
C38 0.086(6) 0.063(6) 0.093(6) 0.014(4) -0.035(5) -0.035(5)
C39 0.070(5) 0.063(5) 0.072(5) 0.014(4) -0.033(4) -0.033(5)
O4 0.072(4) 0.078(4) 0.103(4) 0.013(3) -0.015(3) -0.042(3)
C41 0.100(7) 0.131(8) 0.121(7) 0.049(6) -0.050(6) -0.079(7)
Cd1 0.0498(3) 0.0496(3) 0.0430(3) -0.00192(19) -0.01414(19) -0.0140(2)
N1 0.061(4) 0.058(4) 0.047(3) 0.006(3) -0.015(3) -0.031(3)
N2 0.072(4) 0.071(4) 0.048(3) 0.008(3) -0.024(3) -0.038(4)
O1 0.066(3) 0.048(3) 0.069(3) -0.001(2) -0.012(2) -0.015(3)
O2 0.059(3) 0.072(4) 0.069(3) -0.007(3) 0.000(3) -0.012(3)
O3 0.072(3) 0.065(3) 0.060(3) -0.004(2) 0.008(3) -0.010(3)
C1 0.060(5) 0.091(6) 0.060(4) 0.013(4) -0.024(4) -0.028(5)
C2 0.085(6) 0.150(9) 0.089(6) 0.059(6) -0.055(5) -0.066(7)
C3 0.162(11) 0.173(12) 0.096(7) 0.046(7) -0.091(7) -0.116(10)
C4 0.161(9) 0.114(8) 0.060(5) 0.004(4) -0.040(5) -0.091(8)
C5 0.084(5) 0.074(5) 0.058(4) 0.002(4) -0.023(4) -0.043(5)
C6 0.132(15) 0.075(11) 0.115(11) -0.015(9) -0.052(11) -0.034(10)
C7 0.127(18) 0.21(2) 0.099(13) -0.058(12) -0.067(13) 0.015(15)
C8 0.105(7) 0.112(7) 0.094(7) -0.022(6) -0.027(6) -0.025(6)
C9 0.142(15) 0.119(14) 0.077(9) -0.034(9) -0.067(10) 0.022(11)
C8' 0.105(7) 0.112(7) 0.094(7) -0.022(6) -0.027(6) -0.025(6)
C7' 0.127(18) 0.21(2) 0.099(13) -0.058(12) -0.067(13) 0.015(15)
C9' 0.142(15) 0.119(14) 0.077(9) -0.034(9) -0.067(10) 0.022(11)
C6' 0.132(15) 0.075(11) 0.115(11) -0.015(9) -0.052(11) -0.034(10)
C42 0.172(11) 0.189(13) 0.078(7) 0.015(7) -0.059(7) -0.128(11)
C10 0.207(13) 0.133(10) 0.075(6) 0.002(6) -0.047(8) -0.114(10)
C11 0.185(11) 0.149(9) 0.093(7) 0.046(6) -0.083(7) -0.120(9)
C12 0.158(10) 0.199(12) 0.094(7) 0.010(7) -0.029(7) -0.134(10)
C13 0.263(17) 0.254(17) 0.052(6) 0.016(7) -0.038(8) -0.207(16)
C14 0.263(16) 0.208(14) 0.067(6) 0.055(7) -0.094(9) -0.191(14)
C15 0.146(10) 0.246(15) 0.059(6) 0.025(7) -0.052(6) -0.134(11)
C16 0.087(7) 0.176(11) 0.083(6) 0.042(6) -0.055(6) -0.066(7)
C17 0.065(5) 0.117(7) 0.062(4) 0.018(4) -0.030(4) -0.042(5)
C18 0.121(7) 0.085(6) 0.061(5) -0.003(4) -0.036(5) -0.052(6)
C19 0.160(10) 0.141(9) 0.062(5) -0.009(5) -0.029(6) -0.106(8)
C20 0.053(4) 0.050(5) 0.053(4) -0.002(3) -0.022(3) -0.011(4)
C21 0.046(4) 0.059(5) 0.047(4) -0.004(3) -0.013(3) -0.016(4)
C22 0.054(4) 0.063(5) 0.051(4) -0.008(3) -0.004(3) -0.017(4)
C23 0.073(5) 0.065(5) 0.050(4) 0.004(3) -0.007(4) -0.031(5)
C24 0.073(5) 0.052(4) 0.049(4) 0.002(3) -0.013(4) -0.018(4)
C25 0.058(4) 0.055(5) 0.040(4) -0.005(3) -0.007(3) -0.003(4)
C26 0.056(4) 0.054(5) 0.046(3) 0.003(3) -0.010(3) -0.017(4)
C27 0.084(6) 0.077(6) 0.081(5) -0.006(4) 0.016(4) -0.031(5)
C28 0.061(5) 0.086(6) 0.054(4) -0.005(4) -0.003(3) -0.029(5)
C29 0.062(6) 0.111(7) 0.085(6) -0.016(5) -0.009(5) -0.027(6)
C30 0.055(6) 0.153(10) 0.123(8) -0.032(7) 0.008(6) -0.032(6)
C31 0.125(10) 0.160(11) 0.087(7) -0.048(7) 0.042(7) -0.072(9)
C32 0.132(9) 0.143(9) 0.063(5) 0.001(6) -0.008(6) -0.089(8)
C33 0.070(5) 0.097(6) 0.062(5) 0.017(4) -0.011(4) -0.046(5)

loop_
_atom_type_symbol
_atom_type_description
_atom_type_scat_dispersion_real
_atom_type_scat_dispersion_imag
_atom_type_scat_source
C C 0.0033 0.0016 'International Tables Vol C Tables 4.2.6.8 and 6.1.1.4'
H H 0.0000 0.0000 'International Tables Vol C Tables 4.2.6.8 and 6.1.1.4'
Cd Cd -0.8075 1.2024 'International Tables Vol C Tables 4.2.6.8 and 6.1.1.4'
N N 0.0061 0.0033 'International Tables Vol C Tables 4.2.6.8 and 6.1.1.4'
O O 0.0106 0.0060 'International Tables Vol C Tables 4.2.6.8 and 6.1.1.4'

loop_
_geom_angle_atom_site_label_1
_geom_angle_atom_site_label_2
_geom_angle_atom_site_label_3
_geom_angle
_geom_angle_site_symmetry_1
_geom_angle_site_symmetry_3
_geom_angle_publ_flag
C34 O5 Cd1 90.2(4) . 1_565 ?
C34 O6 Cd1 92.5(4) . 1_565 ?
O6 C34 O5 122.2(6) . . ?
O6 C34 C35 119.5(6) . . ?
O5 C34 C35 118.3(6) . . ?
O6 C34 Cd1 60.3(3) . 1_565 ?
O5 C34 Cd1 62.0(3) . 1_565 ?
C35 C34 Cd1 179.6(4) . 1_565 ?
C40 C35 C36 118.4(6) . . ?
C40 C35 C34 120.8(6) . . ?
C36 C35 C34 120.8(6) . . ?
C35 C36 C37 120.0(7) . . ?
C35 C36 H36 120.0 . . ?
C37 C36 H36 120.0 . . ?
C38 C37 C36 120.6(8) . . ?
C38 C37 H37 119.7 . . ?
C36 C37 H37 119.7 . . ?
C35 C40 C39 122.5(7) . . ?
C35 C40 H40 118.7 . . ?
C39 C40 H40 118.7 . . ?
C37 C38 C39 120.2(7) . . ?
C37 C38 H38 119.9 . . ?
C39 C38 H38 119.9 . . ?
O4 C39 C38 126.2(7) . . ?
O4 C39 C40 115.7(7) . . ?
C38 C39 C40 118.1(7) . . ?
C39 O4 C41 120.2(6) . . ?
O4 C41 C33 109.9(7) . . ?
O4 C41 H41A 109.7 . . ?
C33 C41 H41A 109.7 . . ?
O4 C41 H41B 109.7 . . ?
C33 C41 H41B 109.7 . . ?
H41A C41 H41B 108.2 . . ?
O1 Cd1 O2 124.98(16) . 2_665 ?
O1 Cd1 N1 90.93(18) . . ?
O2 Cd1 N1 87.19(17) 2_665 . ?
O1 Cd1 N2 90.41(19) . 2_665 ?
O2 Cd1 N2 89.35(18) 2_665 2_665 ?
N1 Cd1 N2 176.45(18) . 2_665 ?
O1 Cd1 O6 143.36(16) . 1_545 ?
O2 Cd1 O6 91.63(16) 2_665 1_545 ?
N1 Cd1 O6 92.38(16) . 1_545 ?
N2 Cd1 O6 88.50(17) 2_665 1_545 ?
O1 Cd1 O5 88.32(16) . 1_545 ?
O2 Cd1 O5 146.63(17) 2_665 1_545 ?
N1 Cd1 O5 95.05(15) . 1_545 ?
N2 Cd1 O5 88.27(16) 2_665 1_545 ?
O6 Cd1 O5 55.04(15) 1_545 1_545 ?
O1 Cd1 C34 116.1(2) . 1_545 ?
O2 Cd1 C34 118.8(2) 2_665 1_545 ?
N1 Cd1 C34 94.97(15) . 1_545 ?
N2 Cd1 C34 87.39(16) 2_665 1_545 ?
O6 Cd1 C34 27.25(17) 1_545 1_545 ?
O5 Cd1 C34 27.81(16) 1_545 1_545 ?
C1 N1 C5 115.8(6) . . ?
C1 N1 Cd1 121.6(5) . . ?
C5 N1 Cd1 122.5(5) . . ?
C18 N2 C17 117.9(6) . . ?
C18 N2 Cd1 121.4(5) . 2_665 ?
C17 N2 Cd1 120.6(5) . 2_665 ?
C20 O1 Cd1 103.7(4) . . ?
C20 O2 Cd1 171.4(5) . 2_665 ?
C25 O3 C27 119.2(5) . . ?
N1 C1 C2 124.1(8) . . ?
N1 C1 H1 117.9 . . ?
C2 C1 H1 117.9 . . ?
C1 C2 C3 121.2(9) . . ?
C1 C2 H2 119.4 . . ?
C3 C2 H2 119.4 . . ?
C4 C3 C2 113.8(7) . . ?
C4 C3 C6' 147.0(11) . . ?
C2 C3 C6' 96.9(11) . . ?
C4 C3 C6 104.5(11) . . ?
C2 C3 C6 139.1(12) . . ?
C5 C4 C3 122.0(9) . . ?
C5 C4 H4 119.0 . . ?
C3 C4 H4 119.0 . . ?
N1 C5 C4 123.0(8) . . ?
N1 C5 H5 118.5 . . ?
C4 C5 H5 118.5 . . ?
C7 C6 C3 110.8(13) . . ?
C7 C6 C9 89.5(13) . . ?
C3 C6 C9 115.5(14) . . ?
C7 C6 H6A 113.0 . . ?
C3 C6 H6A 113.0 . . ?
C9 C6 H6A 113.0 . . ?
C6 C7 C42 109.9(14) . . ?
C6 C7 C8 89.4(14) . . ?
C42 C7 C8 119.0(16) . . ?
C6 C7 H7A 112.1 . . ?
C42 C7 H7A 112.1 . . ?
C8 C7 H7A 112.1 . . ?
C9 C8 C14 105.0(14) . . ?
C9 C8 C7 91.4(14) . . ?
C14 C8 C7 110.0(15) . . ?
C9 C8 H8A 115.8 . . ?
C14 C8 H8A 115.8 . . ?
C7 C8 H8A 115.8 . . ?
C8 C9 C15 104.2(14) . . ?
C8 C9 C6 89.6(13) . . ?
C15 C9 C6 113.4(15) . . ?
C8 C9 H9A 115.5 . . ?
C15 C9 H9A 115.5 . . ?
C6 C9 H9A 115.5 . . ?
C9' C8' C14 106.6(15) . . ?
C9' C8' C7' 87.6(13) . . ?
C14 C8' C7' 110.8(15) . . ?
C9' C8' H8'A 116.1 . . ?
C14 C8' H8'A 116.1 . . ?
C7' C8' H8'A 116.1 . . ?
C6' C7' C42 108.6(13) . . ?
C6' C7' C8' 90.3(13) . . ?
C42 C7' C8' 116.2(16) . . ?
C6' C7' H7'A 113.2 . . ?
C42 C7' H7'A 113.2 . . ?
C8' C7' H7'A 113.2 . . ?
C8' C9' C15 103.0(15) . . ?
C8' C9' C6' 90.5(13) . . ?
C15 C9' C6' 119.8(15) . . ?
C8' C9' H9'A 113.5 . . ?
C15 C9' H9'A 113.5 . . ?
C6' C9' H9'A 113.5 . . ?
C7' C6' C3 106.0(13) . . ?
C7' C6' C9' 90.7(13) . . ?
C3 C6' C9' 112.4(14) . . ?
C7' C6' H6'A 115.0 . . ?
C3 C6' H6'A 115.0 . . ?
C9' C6' H6'A 115.0 . . ?
C10 C42 C12 116.5(8) . . ?
C10 C42 C7 98.0(12) . . ?
C12 C42 C7 142.5(13) . . ?
C10 C42 C7' 137.5(12) . . ?
C12 C42 C7' 102.6(12) . . ?
C42 C10 C11 122.2(11) . . ?
C42 C10 H10 118.9 . . ?
C11 C10 H10 118.9 . . ?
C10 C11 C14 120.5(12) . 2_766 ?
C10 C11 H11 119.7 . . ?
C14 C11 H11 119.7 2_766 . ?
C13 C12 C42 119.6(12) 2_766 . ?
C13 C12 H12 120.2 2_766 . ?
C42 C12 H12 120.2 . . ?
C14 C13 C12 123.6(13) . 2_766 ?
C14 C13 H13 118.2 . . ?
C12 C13 H13 118.2 2_766 . ?
C13 C14 C11 116.0(9) . 2_766 ?
C13 C14 C8 100.7(14) . . ?
C11 C14 C8 139.0(14) 2_766 . ?
C13 C14 C8' 143.0(14) . . ?
C11 C14 C8' 98.4(13) 2_766 . ?
C19 C15 C16 116.0(8) . . ?
C19 C15 C9 101.1(12) . . ?
C16 C15 C9 140.4(13) . . ?
C19 C15 C9' 142.7(12) . . ?
C16 C15 C9' 96.5(12) . . ?
C15 C16 C17 121.0(9) . . ?
C15 C16 H16 119.5 . . ?
C17 C16 H16 119.5 . . ?
N2 C17 C16 121.7(8) . . ?
N2 C17 H17 119.1 . . ?
C16 C17 H17 119.1 . . ?
N2 C18 C19 122.7(8) . . ?
N2 C18 H18 118.6 . . ?
C19 C18 H18 118.6 . . ?
C15 C19 C18 120.3(9) . . ?
C15 C19 H19 119.8 . . ?
C18 C19 H19 119.8 . . ?
O2 C20 O1 122.7(6) . . ?
O2 C20 C21 120.5(6) . . ?
O1 C20 C21 116.8(6) . . ?
C22 C21 C26 120.6(6) . . ?
C22 C21 C20 121.2(6) . . ?
C26 C21 C20 118.2(6) . . ?
C21 C22 C23 119.1(6) . . ?
C21 C22 H22 120.4 . . ?
C23 C22 H22 120.4 . . ?
C24 C23 C22 120.5(6) . . ?
C24 C23 H23 119.7 . . ?
C22 C23 H23 119.7 . . ?
C25 C24 C23 120.7(7) . . ?
C25 C24 H24 119.7 . . ?
C23 C24 H24 119.7 . . ?
C24 C25 O3 116.2(6) . . ?
C24 C25 C26 119.9(6) . . ?
O3 C25 C26 123.9(6) . . ?
C25 C26 C21 119.1(6) . . ?
C25 C26 H26 120.5 . . ?
C21 C26 H26 120.5 . . ?
O3 C27 C28 110.1(6) . . ?
O3 C27 H27A 109.6 . . ?
C28 C27 H27A 109.6 . . ?
O3 C27 H27B 109.6 . . ?
C28 C27 H27B 109.6 . . ?
H27A C27 H27B 108.2 . . ?
C29 C28 C33 119.3(7) . . ?
C29 C28 C27 118.4(7) . . ?
C33 C28 C27 122.2(7) . . ?
C30 C29 C28 121.0(8) . . ?
C30 C29 H29 119.5 . . ?
C28 C29 H29 119.5 . . ?
C31 C30 C29 119.9(9) . . ?
C31 C30 H30 120.0 . . ?
C29 C30 H30 120.0 . . ?
C30 C31 C32 120.0(9) . . ?
C30 C31 H31 120.0 . . ?
C32 C31 H31 120.0 . . ?
C31 C32 C33 120.8(8) . . ?
C31 C32 H32 119.6 . . ?
C33 C32 H32 119.6 . . ?
C32 C33 C28 119.0(7) . . ?
C32 C33 C41 118.5(8) . . ?
C28 C33 C41 122.5(8) . . ?

loop_
_geom_bond_atom_site_label_1
_geom_bond_atom_site_label_2
_geom_bond_distance
_geom_bond_site_symmetry_2
_geom_bond_publ_flag
O5 C34 1.271(7) . ?
O5 Cd1 2.405(4) 1_565 ?
O6 C34 1.248(7) . ?
O6 Cd1 2.367(4) 1_565 ?
C34 C35 1.490(8) . ?
C34 Cd1 2.724(6) 1_565 ?
C35 C40 1.371(8) . ?
C35 C36 1.382(9) . ?
C36 C37 1.389(9) . ?
C36 H36 0.9300 . ?
C37 C38 1.375(10) . ?
C37 H37 0.9300 . ?
C40 C39 1.393(8) . ?
C40 H40 0.9300 . ?
C38 C39 1.379(10) . ?
C38 H38 0.9300 . ?
C39 O4 1.364(9) . ?
O4 C41 1.435(8) . ?
C41 C33 1.471(10) . ?
C41 H41A 0.9700 . ?
C41 H41B 0.9700 . ?
Cd1 O1 2.277(4) . ?
Cd1 O2 2.319(5) 2_665 ?
Cd1 N1 2.326(4) . ?
Cd1 N2 2.335(5) 2_665 ?
N1 C1 1.320(8) . ?
N1 C5 1.333(8) . ?
N2 C18 1.317(8) . ?
N2 C17 1.327(9) . ?
O1 C20 1.260(7) . ?
O2 C20 1.244(7) . ?
O3 C25 1.375(7) . ?
O3 C27 1.409(7) . ?
C1 C2 1.357(9) . ?
C1 H1 0.9300 . ?
C2 C3 1.390(14) . ?
C2 H2 0.9300 . ?
C3 C4 1.375(14) . ?
C3 C6' 1.584(15) . ?
C3 C6 1.622(13) . ?
C4 C5 1.365(9) . ?
C4 H4 0.9300 . ?
C5 H5 0.9300 . ?
C6 C7 1.575(17) . ?
C6 C9 1.745(17) . ?
C6 H6A 0.9800 . ?
C7 C42 1.576(15) . ?
C7 C8 1.721(18) . ?
C7 H7A 0.9800 . ?
C8 C9 1.544(16) . ?
C8 C14 1.61(2) . ?
C8 H8A 0.9800 . ?
C9 C15 1.611(19) . ?
C9 H9A 0.9800 . ?
C8' C9' 1.574(16) . ?
C8' C14 1.72(2) . ?
C8' C7' 1.720(17) . ?
C8' H8'A 0.9800 . ?
C7' C6' 1.531(16) . ?
C7' C42 1.605(15) . ?
C7' H7'A 0.9800 . ?
C9' C15 1.619(19) . ?
C9' C6' 1.676(17) . ?
C9' H9'A 0.9800 . ?
C6' H6'A 0.9800 . ?
C42 C10 1.348(15) . ?
C42 C12 1.398(15) . ?
C10 C11 1.354(11) . ?
C10 H10 0.9300 . ?
C11 C14 1.393(17) 2_766 ?
C11 H11 0.9300 . ?
C12 C13 1.347(13) 2_766 ?
C12 H12 0.9300 . ?
C13 C14 1.34(2) . ?
C13 H13 0.9300 . ?
C15 C19 1.370(15) . ?
C15 C16 1.372(15) . ?
C16 C17 1.387(10) . ?
C16 H16 0.9300 . ?
C17 H17 0.9300 . ?
C18 C19 1.386(10) . ?
C18 H18 0.9300 . ?
C19 H19 0.9300 . ?
C20 C21 1.504(9) . ?
C21 C22 1.371(8) . ?
C21 C26 1.395(8) . ?
C22 C23 1.377(9) . ?
C22 H22 0.9300 . ?
C23 C24 1.373(9) . ?
C23 H23 0.9300 . ?
C24 C25 1.359(8) . ?
C24 H24 0.9300 . ?
C25 C26 1.386(8) . ?
C26 H26 0.9300 . ?
C27 C28 1.500(9) . ?
C27 H27A 0.9700 . ?
C27 H27B 0.9700 . ?
C28 C29 1.371(10) . ?
C28 C33 1.374(9) . ?
C29 C30 1.362(11) . ?
C29 H29 0.9300 . ?
C30 C31 1.346(12) . ?
C30 H30 0.9300 . ?
C31 C32 1.371(13) . ?
C31 H31 0.9300 . ?
C32 C33 1.373(11) . ?
C32 H32 0.9300 . ?

loop_
_geom_torsion_atom_site_label_1
_geom_torsion_atom_site_label_2
_geom_torsion_atom_site_label_3
_geom_torsion_atom_site_label_4
_geom_torsion
_geom_torsion_site_symmetry_1
_geom_torsion_site_symmetry_2
_geom_torsion_site_symmetry_3
_geom_torsion_site_symmetry_4
_geom_torsion_publ_flag
Cd1 O6 C34 O5 -3.2(5) 1_565 . . . ?
Cd1 O6 C34 C35 179.6(4) 1_565 . . . ?
Cd1 O5 C34 O6 3.1(5) 1_565 . . . ?
Cd1 O5 C34 C35 -179.6(4) 1_565 . . . ?
O6 C34 C35 C40 179.5(5) . . . . ?
O5 C34 C35 C40 2.2(8) . . . . ?
O6 C34 C35 C36 -3.3(8) . . . . ?
O5 C34 C35 C36 179.3(5) . . . . ?
C40 C35 C36 C37 -2.2(9) . . . . ?
C34 C35 C36 C37 -179.4(5) . . . . ?
C35 C36 C37 C38 0.0(10) . . . . ?
C36 C35 C40 C39 1.1(8) . . . . ?
C34 C35 C40 C39 178.4(5) . . . . ?
C36 C37 C38 C39 3.4(11) . . . . ?
C37 C38 C39 O4 176.8(6) . . . . ?
C37 C38 C39 C40 -4.4(10) . . . . ?
C35 C40 C39 O4 -178.9(5) . . . . ?
C35 C40 C39 C38 2.2(9) . . . . ?
C38 C39 O4 C41 -10.9(10) . . . . ?
C40 C39 O4 C41 170.2(6) . . . . ?
C39 O4 C41 C33 -138.0(7) . . . . ?
C5 N1 C1 C2 -2.4(9) . . . . ?
Cd1 N1 C1 C2 173.4(5) . . . . ?
N1 C1 C2 C3 -1.1(12) . . . . ?
C1 C2 C3 C4 3.8(13) . . . . ?
C1 C2 C3 C6' -163.9(9) . . . . ?
C1 C2 C3 C6 -154.2(13) . . . . ?
C2 C3 C4 C5 -3.4(13) . . . . ?
C6' C3 C4 C5 153.8(17) . . . . ?
C6 C3 C4 C5 161.9(9) . . . . ?
C1 N1 C5 C4 2.9(9) . . . . ?
Cd1 N1 C5 C4 -172.8(5) . . . . ?
C3 C4 C5 N1 0.1(12) . . . . ?
C4 C3 C6 C7 172.8(13) . . . . ?
C2 C3 C6 C7 -28(2) . . . . ?
C4 C3 C6 C9 -87.4(14) . . . . ?
C2 C3 C6 C9 71.9(19) . . . . ?
C3 C6 C7 C42 -121.7(15) . . . . ?
C9 C6 C7 C42 121.2(17) . . . . ?
C3 C6 C7 C8 117.5(16) . . . . ?
C9 C6 C7 C8 0.3(13) . . . . ?
C6 C7 C8 C9 -0.4(14) . . . . ?
C42 C7 C8 C9 -112.9(16) . . . . ?
C6 C7 C8 C14 106.1(14) . . . . ?
C42 C7 C8 C14 -6(2) . . . . ?
C14 C8 C9 C15 135.1(13) . . . . ?
C7 C8 C9 C15 -113.7(15) . . . . ?
C14 C8 C9 C6 -110.9(14) . . . . ?
C7 C8 C9 C6 0.3(13) . . . . ?
C7 C6 C9 C8 -0.4(14) . . . . ?
C3 C6 C9 C8 -113.3(14) . . . . ?
C7 C6 C9 C15 105.0(14) . . . . ?
C3 C6 C9 C15 -7.9(19) . . . . ?
C9' C8' C7' C6' -7.2(14) . . . . ?
C14 C8' C7' C6' -114.1(13) . . . . ?
C9' C8' C7' C42 103.8(15) . . . . ?
C14 C8' C7' C42 -3.1(19) . . . . ?
C14 C8' C9' C15 -121.6(13) . . . . ?
C7' C8' C9' C15 127.4(15) . . . . ?
C14 C8' C9' C6' 117.6(14) . . . . ?
C7' C8' C9' C6' 6.6(13) . . . . ?
C42 C7' C6' C3 135.3(14) . . . . ?
C8' C7' C6' C3 -106.8(15) . . . . ?
C42 C7' C6' C9' -111.1(17) . . . . ?
C8' C7' C6' C9' 6.8(13) . . . . ?
C4 C3 C6' C7' 34(3) . . . . ?
C2 C3 C6' C7' -166.6(14) . . . . ?
C4 C3 C6' C9' -63(2) . . . . ?
C2 C3 C6' C9' 95.8(12) . . . . ?
C8' C9' C6' C7' -7.4(14) . . . . ?
C15 C9' C6' C7' -112.8(15) . . . . ?
C8' C9' C6' C3 100.2(14) . . . . ?
C15 C9' C6' C3 -5.2(19) . . . . ?
C6 C7 C42 C10 178.4(15) . . . . ?
C8 C7 C42 C10 -80.7(16) . . . . ?
C6 C7 C42 C12 -24(3) . . . . ?
C8 C7 C42 C12 76(2) . . . . ?
C6' C7' C42 C10 42(3) . . . . ?
C8' C7' C42 C10 -58(2) . . . . ?
C6' C7' C42 C12 -161.3(15) . . . . ?
C8' C7' C42 C12 98.8(13) . . . . ?
C12 C42 C10 C11 -11.1(15) . . . . ?
C7 C42 C10 C11 153.5(12) . . . . ?
C7' C42 C10 C11 143.3(16) . . . . ?
C42 C10 C11 C14 1.3(14) . . . 2_766 ?
C10 C42 C12 C13 10.9(15) . . . 2_766 ?
C7 C42 C12 C13 -143.7(19) . . . 2_766 ?
C7' C42 C12 C13 -151.8(12) . . . 2_766 ?
C12 C13 C14 C11 9.1(17) 2_766 . . 2_766 ?
C12 C13 C14 C8 -152.0(12) 2_766 . . . ?
C12 C13 C14 C8' -147.2(16) 2_766 . . . ?
C9 C8 C14 C13 -162.6(14) . . . . ?
C7 C8 C14 C13 100.2(14) . . . . ?
C9 C8 C14 C11 44(2) . . . 2_766 ?
C7 C8 C14 C11 -53(2) . . . 2_766 ?
C9' C8' C14 C13 -17(3) . . . . ?
C7' C8' C14 C13 77(2) . . . . ?
C9' C8' C14 C11 -175.8(13) . . . 2_766 ?
C7' C8' C14 C11 -81.9(13) . . . 2_766 ?
C8 C9 C15 C19 -168.0(13) . . . . ?
C6 C9 C15 C19 96.2(13) . . . . ?
C8 C9 C15 C16 32(2) . . . . ?
C6 C9 C15 C16 -64(2) . . . . ?
C8' C9' C15 C19 -36(3) . . . . ?
C6' C9' C15 C19 62(2) . . . . ?
C8' C9' C15 C16 172.1(13) . . . . ?
C6' C9' C15 C16 -89.7(14) . . . . ?
C19 C15 C16 C17 -4.5(14) . . . . ?
C9 C15 C16 C17 153.5(15) . . . . ?
C9' C15 C16 C17 156.7(10) . . . . ?
C18 N2 C17 C16 4.1(10) . . . . ?
Cd1 N2 C17 C16 -171.4(5) 2_665 . . . ?
C15 C16 C17 N2 1.0(13) . . . . ?
C17 N2 C18 C19 -5.5(10) . . . . ?
Cd1 N2 C18 C19 170.0(5) 2_665 . . . ?
C16 C15 C19 C18 3.2(14) . . . . ?
C9 C15 C19 C18 -162.7(10) . . . . ?
C9' C15 C19 C18 -145.0(17) . . . . ?
N2 C18 C19 C15 1.9(12) . . . . ?
Cd1 O1 C20 O2 2.3(7) . . . . ?
Cd1 O1 C20 C21 -176.7(4) . . . . ?
O2 C20 C21 C22 2.2(8) . . . . ?
O1 C20 C21 C22 -178.8(5) . . . . ?
O2 C20 C21 C26 -177.0(5) . . . . ?
O1 C20 C21 C26 2.1(7) . . . . ?
C26 C21 C22 C23 0.6(8) . . . . ?
C20 C21 C22 C23 -178.5(5) . . . . ?
C21 C22 C23 C24 1.0(9) . . . . ?
C22 C23 C24 C25 0.1(9) . . . . ?
C23 C24 C25 O3 177.5(5) . . . . ?
C23 C24 C25 C26 -2.8(9) . . . . ?
C27 O3 C25 C24 174.4(6) . . . . ?
C27 O3 C25 C26 -5.3(9) . . . . ?
C24 C25 C26 C21 4.4(8) . . . . ?
O3 C25 C26 C21 -176.0(5) . . . . ?
C22 C21 C26 C25 -3.3(8) . . . . ?
C20 C21 C26 C25 175.9(5) . . . . ?
C25 O3 C27 C28 162.2(6) . . . . ?
O3 C27 C28 C29 102.5(8) . . . . ?
O3 C27 C28 C33 -75.0(9) . . . . ?
C33 C28 C29 C30 0.4(13) . . . . ?
C27 C28 C29 C30 -177.1(8) . . . . ?
C28 C29 C30 C31 -0.9(15) . . . . ?
C29 C30 C31 C32 0.7(16) . . . . ?
C30 C31 C32 C33 0.0(15) . . . . ?
C31 C32 C33 C28 -0.5(13) . . . . ?
C31 C32 C33 C41 -179.8(8) . . . . ?
C29 C28 C33 C32 0.3(11) . . . . ?
C27 C28 C33 C32 177.7(7) . . . . ?
C29 C28 C33 C41 179.6(7) . . . . ?
C27 C28 C33 C41 -3.0(11) . . . . ?
O4 C41 C33 C32 -91.0(9) . . . . ?
O4 C41 C33 C28 89.8(10) . . . . ?
